data_4515228
loop_
_publ_author_name
'Tsobnang, Patrice Kenfack'
'Hast\"urk, Emrah'
'Fr\"ohlich, Dominik'
'Wenger, Emmanuel'
'Durand, Pierrick'
'Ngolui, John Lambi'
'Lecomte, Claude'
'Janiak, Christoph'

_publ_section_title
;
 Water Vapor Single-Gas Selectivity via Flexibility of Three Potential
 Materials for Autonomous Indoor Humidity Control
;
_journal_issue 5
_journal_name_full 'Crystal Growth &amp; Design'
_journal_page_first 2869
_journal_paper_doi 10.1021/acs.cgd.9b00097
_journal_volume 19
_journal_year 2019
_chemical_formula_moiety 'C24 H32 Cl Cu2 N8, C6 Fe O12, H2O'
_chemical_formula_sum 'C30 H34 Cl Cu2 Fe N8 O13'
_chemical_formula_weight 933.03
_chemical_name_common catena-{[Cu2(amp)4Cl][Fe(ox)3]}.H2O
_space_group_crystal_system monoclinic
_space_group_IT_number 14
_space_group_name_Hall '-P 2yn'
_space_group_name_H-M_alt 'P 1 21/n 1'
_symmetry_space_group_name_Hall '-P 2yn'
_symmetry_space_group_name_H-M 'P 1 21/n 1'
_atom_sites_solution_hydrogens mixed
_atom_sites_solution_primary direct
_atom_sites_solution_secondary difmap
_audit_creation_method SHELXL-2014
_cell_angle_alpha 90
_cell_angle_beta 68.052(2)
_cell_angle_gamma 90
_cell_formula_units_Z 4
_cell_length_a 17.5565(11)
_cell_length_b 16.4806(13)
_cell_length_c 13.6700(13)
_cell_measurement_reflns_used 8128
_cell_measurement_temperature 298(2)
_cell_measurement_theta_max 19.22
_cell_measurement_theta_min 2.50
_cell_volume 3668.6(5)
_computing_cell_refinement 'APEX2 v2013.4-1 (Bruker AXS, 2013)'
_computing_data_collection 'APEX2 v2013.4-1 (Bruker AXS, 2013)'
_computing_data_reduction 'CrysAlisPro, (Agilent Technologies, 2014)'
_computing_molecular_graphics 'DIAMOND for Windows (Brandenburg, 2018)'
_computing_structure_refinement 'SHELXL-2014 (Sheldrick, 2015)'
_computing_structure_solution 'SHELXS-97 (Sheldrick, 2015)'
_diffrn_ambient_temperature 298(2)
_diffrn_measured_fraction_theta_max 0.998
_diffrn_measurement_device_type D8-Venture
_diffrn_measurement_method '\f and \w scans'
_diffrn_radiation_type MoK\a
_diffrn_radiation_wavelength 0.71073
_diffrn_reflns_av_R_equivalents 0.0578
_diffrn_reflns_av_unetI/netI 0.0506
_diffrn_reflns_Laue_measured_fraction_max 0.998
_diffrn_reflns_limit_h_max 19
_diffrn_reflns_limit_h_min -17
_diffrn_reflns_limit_k_max 18
_diffrn_reflns_limit_k_min -18
_diffrn_reflns_limit_l_max 15
_diffrn_reflns_limit_l_min -14
_diffrn_reflns_number 52363
_diffrn_reflns_point_group_measured_fraction_max 0.998
_diffrn_reflns_theta_max 23.277
_diffrn_reflns_theta_min 1.625
_diffrn_source 'sealed tube'
_exptl_absorpt_coefficient_mu 1.687
_exptl_absorpt_correction_T_max 0.7449
_exptl_absorpt_correction_T_min 0.6403
_exptl_absorpt_correction_type multi-scan
_exptl_absorpt_process_details 'CrysAlisPro,(Agilent Technologies, 2014)'
_exptl_crystal_colour blue
_exptl_crystal_density_diffrn 1.689
_exptl_crystal_density_method 'not measured'
_exptl_crystal_description Prismatic
_exptl_crystal_F_000 1900
_exptl_crystal_size_max 0.180
_exptl_crystal_size_mid 0.130
_exptl_crystal_size_min 0.100
_refine_diff_density_max 0.405
_refine_diff_density_min -0.534
_refine_diff_density_rms 0.080
_refine_ls_extinction_method none
_refine_ls_goodness_of_fit_ref 1.118
_refine_ls_hydrogen_treatment mixed
_refine_ls_matrix_type full
_refine_ls_number_parameters 520
_refine_ls_number_reflns 5278
_refine_ls_number_restraints 0
_refine_ls_restrained_S_all 1.118
_refine_ls_R_factor_all 0.1070
_refine_ls_R_factor_gt 0.0459
_refine_ls_shift/su_max 0.000
_refine_ls_shift/su_mean 0.000
_refine_ls_structure_factor_coef Fsqd
_refine_ls_weighting_details 'w=1/[\s^2^(Fo^2^)+(0.0276P)^2^+10.7548P] where P=(Fo^2^+2Fc^2^)/3'
_refine_ls_weighting_scheme calc
_refine_ls_wR_factor_gt 0.0917
_refine_ls_wR_factor_ref 0.1147
_reflns_Friedel_coverage 0.000
_reflns_number_gt 3333
_reflns_number_total 5278
_reflns_threshold_expression 'I > 2\s(I)'
_cod_data_source_file III-prime_file005.cif
_cod_data_source_block III-prime
_cod_depositor_comments
;
The following automatic conversions were performed:

'_exptl_absorpt_correction_type' value 'multi-Scan' changed to
'multi-scan' according to
/home/data/users/saulius/crontab/automatic-downloads/current/ACS/lib/dictionaries/cif_core.dic
dictionary named 'cif_core.dic' version 2.4.2 from 2011-04-26.

Automatic conversion script
Id: cif_fix_values 4973 2017-02-22 13:04:09Z antanas 
;
_cod_database_code 4515228
_shelx_space_group_comment
;
The symmetry employed for this shelxl refinement is uniquely defined
by the following loop, which should always be used as a source of
symmetry information in preference to the above space-group names.
They are only intended as comments.
;
_shelx_estimated_absorpt_t_min 0.751
_shelx_estimated_absorpt_t_max 0.849
_shelxl_version_number 2014-3

loop_
_space_group_symop_operation_xyz
'x, y, z'
'-x+1/2, y+1/2, -z+1/2'
'-x, -y, -z'
'x-1/2, -y-1/2, z-1/2'

loop_
_atom_site_label
_atom_site_type_symbol
_atom_site_fract_x
_atom_site_fract_y
_atom_site_fract_z
_atom_site_U_iso_or_equiv
_atom_site_adp_type
_atom_site_occupancy
_atom_site_site_symmetry_order
_atom_site_calc_flag
_atom_site_refinement_flags_posn
_atom_site_refinement_flags_adp
Cu2 Cu 0.04798(5) 0.76121(5) -0.07908(6) 0.0478(2) Uani 1 1 d . .
N1 N 0.0869(4) 0.6462(4) -0.1020(5) 0.0609(17) Uani 1 1 d . .
H1A H 0.133(4) 0.632(4) -0.160(5) 0.073 Uiso 1 1 d . U
H1B H 0.092(4) 0.628(4) -0.044(5) 0.073 Uiso 1 1 d . U
N2 N -0.0605(3) 0.7046(4) -0.0113(4) 0.0532(15) Uani 1 1 d . .
N3 N 0.0113(4) 0.8761(4) -0.0544(4) 0.0511(16) Uani 1 1 d . .
H3A H -0.036(4) 0.892(4) -0.066(5) 0.061 Uiso 1 1 d . U
H3B H 0.004(4) 0.887(4) 0.001(5) 0.061 Uiso 1 1 d . U
N4 N 0.1579(3) 0.8137(3) -0.1117(4) 0.0455(13) Uani 1 1 d . .
C19 C -0.1304(5) 0.7361(5) 0.0592(5) 0.065(2) Uani 1 1 d . .
H19 H -0.1308 0.7898 0.0802 0.079 Uiso 1 1 calc R U
C20 C -0.2018(5) 0.6904(7) 0.1013(6) 0.092(3) Uani 1 1 d . .
H20 H -0.2500 0.7126 0.1493 0.110 Uiso 1 1 calc R U
C21 C -0.1981(7) 0.6103(7) 0.0687(8) 0.100(4) Uani 1 1 d . .
H21 H -0.2448 0.5780 0.0946 0.120 Uiso 1 1 calc R U
C22 C -0.1268(7) 0.5786(6) -0.0007(8) 0.091(3) Uani 1 1 d . .
H22 H -0.1250 0.5248 -0.0220 0.109 Uiso 1 1 calc R U
C23 C -0.0581(5) 0.6255(5) -0.0391(6) 0.063(2) Uani 1 1 d . .
C24 C 0.0218(5) 0.5967(4) -0.1150(6) 0.072(2) Uani 1 1 d . .
H24B H 0.0296 0.5401 -0.1019 0.086 Uiso 1 1 calc R U
H24A H 0.0234 0.6018 -0.1864 0.086 Uiso 1 1 calc R U
C25 C 0.2281(5) 0.7798(4) -0.1143(5) 0.0602(19) Uani 1 1 d . .
H25 H 0.2289 0.7244 -0.1018 0.072 Uiso 1 1 calc R U
C26 C 0.2988(4) 0.8235(6) -0.1346(6) 0.073(2) Uani 1 1 d . .
H26 H 0.3466 0.7977 -0.1369 0.087 Uiso 1 1 calc R U
C27 C 0.2986(5) 0.9044(6) -0.1514(6) 0.077(2) Uani 1 1 d . .
H27 H 0.3458 0.9351 -0.1640 0.093 Uiso 1 1 calc R U
C28 C 0.2277(5) 0.9403(4) -0.1495(5) 0.0617(19) Uani 1 1 d . .
H28 H 0.2266 0.9956 -0.1621 0.074 Uiso 1 1 calc R U
C29 C 0.1583(4) 0.8940(4) -0.1289(5) 0.0456(16) Uani 1 1 d . .
C30 C 0.0784(4) 0.9276(4) -0.1243(5) 0.0566(19) Uani 1 1 d . .
H30B H 0.0719 0.9827 -0.0974 0.068 Uiso 1 1 calc R U
H30A H 0.0768 0.9288 -0.1944 0.068 Uiso 1 1 calc R U
Cu1 Cu 0.02209(5) 0.76693(5) -0.45357(6) 0.0475(2) Uani 1 1 d . .
N5 N 0.1400(4) 0.7500(4) -0.5352(4) 0.0554(15) Uani 1 1 d . .
N6 N 0.0180(4) 0.6465(4) -0.4543(5) 0.0634(18) Uani 1 1 d . .
H6A H -0.015(4) 0.623(4) -0.400(6) 0.076 Uiso 1 1 d . U
H6B H 0.009(4) 0.635(4) -0.519(6) 0.076 Uiso 1 1 d . U
N7 N -0.0998(3) 0.7885(4) -0.4065(4) 0.0510(14) Uani 1 1 d . .
N8 N 0.0238(3) 0.8875(3) -0.4618(4) 0.0448(14) Uani 1 1 d . .
H8A H 0.030(4) 0.899(4) -0.525(5) 0.054 Uiso 1 1 d . U
H8B H 0.071(4) 0.909(4) -0.463(5) 0.054 Uiso 1 1 d . U
C7 C 0.1963(4) 0.8040(5) -0.5904(5) 0.060(2) Uani 1 1 d . .
H7 H 0.1794 0.8565 -0.5965 0.072 Uiso 1 1 calc R U
C8 C 0.2805(5) 0.7849(7) -0.6399(6) 0.086(3) Uani 1 1 d . .
H8 H 0.3192 0.8234 -0.6770 0.104 Uiso 1 1 calc R U
C9 C 0.3019(5) 0.7051(7) -0.6297(7) 0.086(3) Uani 1 1 d . .
H9 H 0.3567 0.6894 -0.6601 0.103 Uiso 1 1 calc R U
C10 C 0.2437(6) 0.6492(6) -0.5756(7) 0.089(3) Uani 1 1 d . .
H10 H 0.2587 0.5956 -0.5708 0.106 Uiso 1 1 calc R U
C11 C 0.1645(5) 0.6721(5) -0.5294(5) 0.062(2) Uani 1 1 d . .
C12 C 0.0990(5) 0.6160(5) -0.4652(6) 0.080(2) Uani 1 1 d . .
H12A H 0.1077 0.5630 -0.4985 0.096 Uiso 1 1 calc R U
H12B H 0.1015 0.6100 -0.3959 0.096 Uiso 1 1 calc R U
C13 C -0.1592(5) 0.7364(5) -0.4060(5) 0.068(2) Uani 1 1 d . .
H13 H -0.1460 0.6821 -0.4228 0.082 Uiso 1 1 calc R U
C14 C -0.2396(5) 0.7619(6) -0.3808(6) 0.080(2) Uani 1 1 d . .
H14 H -0.2801 0.7256 -0.3809 0.096 Uiso 1 1 calc R U
C15 C -0.2576(5) 0.8411(7) -0.3561(7) 0.095(3) Uani 1 1 d . .
H15 H -0.3113 0.8589 -0.3386 0.114 Uiso 1 1 calc R U
C16 C -0.1992(5) 0.8954(5) -0.3562(6) 0.076(2) Uani 1 1 d . .
H16 H -0.2118 0.9498 -0.3403 0.091 Uiso 1 1 calc R U
C17 C -0.1200(4) 0.8661(4) -0.3810(5) 0.0494(17) Uani 1 1 d . .
C18 C -0.0515(4) 0.9188(4) -0.3824(5) 0.0519(17) Uani 1 1 d . .
H18A H -0.0609 0.9741 -0.3994 0.062 Uiso 1 1 calc R U
H18B H -0.0472 0.9187 -0.3137 0.062 Uiso 1 1 calc R U
Fe Fe 0.00591(5) 0.84013(5) 0.24786(7) 0.0436(3) Uani 1 1 d . .
O1 O 0.0178(3) 0.6101(3) 0.3359(4) 0.0706(14) Uani 1 1 d . .
O2 O 0.0523(3) 0.6172(3) 0.1215(4) 0.0665(14) Uani 1 1 d . .
O3 O -0.0019(2) 0.7441(3) 0.3405(3) 0.0504(11) Uani 1 1 d . .
O4 O 0.0379(2) 0.7520(3) 0.1384(3) 0.0465(11) Uani 1 1 d . .
O5 O 0.2208(3) 0.9553(3) 0.1781(5) 0.0859(17) Uani 1 1 d . .
O6 O 0.1254(3) 1.0288(3) 0.0793(4) 0.0763(15) Uani 1 1 d . .
O7 O 0.1153(3) 0.8707(3) 0.2498(4) 0.0558(12) Uani 1 1 d . .
O8 O 0.0398(3) 0.9255(3) 0.1358(3) 0.0476(11) Uani 1 1 d . .
O9 O -0.1479(3) 1.0041(3) 0.4303(4) 0.0684(14) Uani 1 1 d . .
O10 O -0.2261(3) 0.9139(3) 0.3204(4) 0.0693(14) Uani 1 1 d . .
O11 O -0.0443(2) 0.9161(3) 0.3691(3) 0.0479(11) Uani 1 1 d . .
O12 O -0.1078(3) 0.8469(3) 0.2488(4) 0.0565(12) Uani 1 1 d . .
C1 C 0.0162(4) 0.6755(5) 0.2945(5) 0.0472(16) Uani 1 1 d . .
C2 C 0.0372(4) 0.6799(5) 0.1733(5) 0.0442(16) Uani 1 1 d . .
C3 C 0.1524(4) 0.9279(5) 0.1896(6) 0.0529(18) Uani 1 1 d . .
C4 C 0.1038(4) 0.9644(5) 0.1287(5) 0.0509(17) Uani 1 1 d . .
C5 C -0.1138(4) 0.9447(4) 0.3765(5) 0.0510(17) Uani 1 1 d . .
C6 C -0.1544(5) 0.8991(4) 0.3109(6) 0.0523(18) Uani 1 1 d . .
Cl Cl 0.04174(11) 0.76895(11) -0.27100(12) 0.0586(5) Uani 1 1 d . .
O1W O 0.1162(4) 0.4586(4) 0.2990(6) 0.123(2) Uani 1 1 d . .
H1W H 0.0729 0.4901 0.3159 0.184 Uiso 1 1 d . U
H2W H 0.1329 0.4633 0.3575 0.184 Uiso 1 1 d . U

loop_
_atom_site_aniso_label
_atom_site_aniso_U_11
_atom_site_aniso_U_22
_atom_site_aniso_U_33
_atom_site_aniso_U_23
_atom_site_aniso_U_13
_atom_site_aniso_U_12
Cu2 0.0538(5) 0.0456(5) 0.0480(5) -0.0029(4) -0.0236(4) 0.0009(4)
N1 0.084(5) 0.049(4) 0.055(4) 0.000(3) -0.031(3) 0.001(4)
N2 0.061(4) 0.067(4) 0.041(3) 0.007(3) -0.030(3) -0.012(3)
N3 0.050(4) 0.066(4) 0.049(4) -0.010(3) -0.031(3) 0.012(3)
N4 0.046(3) 0.052(4) 0.041(3) -0.003(3) -0.019(3) 0.012(3)
C19 0.063(5) 0.100(6) 0.039(4) 0.006(4) -0.026(4) -0.019(5)
C20 0.068(6) 0.171(10) 0.041(5) 0.030(6) -0.027(4) -0.039(7)
C21 0.115(9) 0.128(10) 0.082(7) 0.047(7) -0.066(7) -0.066(8)
C22 0.117(8) 0.093(7) 0.085(7) 0.029(6) -0.062(6) -0.044(7)
C23 0.089(6) 0.056(5) 0.062(5) 0.016(4) -0.048(5) -0.025(5)
C24 0.109(7) 0.046(5) 0.072(6) 0.007(4) -0.048(5) -0.007(5)
C25 0.064(5) 0.055(5) 0.065(5) -0.006(4) -0.029(4) 0.009(4)
C26 0.046(5) 0.094(7) 0.085(6) -0.011(5) -0.031(4) 0.011(5)
C27 0.068(6) 0.080(6) 0.088(6) -0.003(5) -0.035(5) -0.015(5)
C28 0.068(5) 0.051(5) 0.070(5) 0.004(4) -0.029(4) 0.003(4)
C29 0.052(4) 0.049(4) 0.040(4) -0.001(3) -0.022(3) -0.003(4)
C30 0.072(5) 0.045(4) 0.066(5) 0.001(4) -0.041(4) 0.006(4)
Cu1 0.0536(5) 0.0470(5) 0.0449(5) 0.0005(4) -0.0217(4) 0.0014(4)
N5 0.073(4) 0.064(4) 0.038(3) 0.001(3) -0.030(3) 0.010(4)
N6 0.096(5) 0.051(4) 0.048(4) 0.001(3) -0.033(4) 0.001(4)
N7 0.050(3) 0.067(4) 0.042(3) 0.008(3) -0.023(3) -0.018(3)
N8 0.047(4) 0.052(4) 0.041(3) 0.006(3) -0.023(3) -0.009(3)
C7 0.058(5) 0.089(6) 0.039(4) -0.007(4) -0.025(4) 0.007(5)
C8 0.062(6) 0.158(10) 0.041(5) -0.019(5) -0.021(4) 0.005(6)
C9 0.059(6) 0.142(9) 0.064(6) -0.042(6) -0.030(5) 0.042(7)
C10 0.092(7) 0.115(8) 0.069(6) -0.023(6) -0.042(5) 0.036(7)
C11 0.062(5) 0.088(6) 0.037(4) -0.022(4) -0.020(4) 0.031(5)
C12 0.112(7) 0.072(6) 0.067(6) -0.022(5) -0.047(5) 0.035(6)
C13 0.071(6) 0.087(6) 0.055(5) 0.007(4) -0.032(4) -0.021(5)
C14 0.067(6) 0.101(7) 0.082(6) 0.010(6) -0.039(5) -0.029(6)
C15 0.048(5) 0.143(10) 0.094(7) 0.009(7) -0.026(5) -0.015(6)
C16 0.056(5) 0.094(6) 0.076(6) 0.001(5) -0.025(4) 0.011(5)
C17 0.047(4) 0.060(5) 0.038(4) 0.002(4) -0.013(3) 0.004(4)
C18 0.052(4) 0.048(4) 0.054(4) -0.003(4) -0.017(4) 0.001(4)
Fe 0.0494(6) 0.0489(6) 0.0411(5) -0.0041(5) -0.0266(4) 0.0042(5)
O1 0.108(4) 0.056(3) 0.056(3) 0.005(3) -0.040(3) 0.007(3)
O2 0.097(4) 0.056(3) 0.056(3) -0.014(3) -0.039(3) 0.015(3)
O3 0.060(3) 0.051(3) 0.043(3) -0.004(2) -0.022(2) 0.011(2)
O4 0.058(3) 0.048(3) 0.038(2) -0.001(2) -0.022(2) 0.004(2)
O5 0.069(4) 0.078(4) 0.130(5) 0.008(3) -0.059(4) -0.008(3)
O6 0.067(3) 0.073(4) 0.101(4) 0.020(3) -0.046(3) -0.012(3)
O7 0.051(3) 0.069(3) 0.059(3) 0.003(3) -0.033(2) 0.001(3)
O8 0.050(3) 0.055(3) 0.048(3) 0.001(2) -0.029(2) -0.002(2)
O9 0.059(3) 0.067(3) 0.087(4) -0.017(3) -0.037(3) 0.012(3)
O10 0.051(3) 0.070(3) 0.098(4) 0.002(3) -0.041(3) -0.001(3)
O11 0.046(3) 0.060(3) 0.047(3) -0.010(2) -0.028(2) 0.012(2)
O12 0.055(3) 0.061(3) 0.068(3) -0.016(3) -0.040(3) 0.008(3)
C1 0.041(4) 0.058(5) 0.046(4) 0.001(4) -0.021(3) 0.003(4)
C2 0.039(4) 0.060(5) 0.040(4) -0.004(4) -0.022(3) 0.008(3)
C3 0.037(4) 0.067(5) 0.058(5) -0.015(4) -0.022(4) 0.006(4)
C4 0.049(5) 0.057(5) 0.048(4) -0.006(4) -0.020(4) 0.008(4)
C5 0.064(5) 0.045(4) 0.045(4) 0.004(4) -0.022(4) -0.007(4)
C6 0.053(5) 0.047(4) 0.066(5) 0.015(4) -0.034(4) -0.014(4)
Cl 0.0844(12) 0.0646(11) 0.0368(9) -0.0009(9) -0.0341(9) 0.0040(10)
O1W 0.102(5) 0.091(5) 0.159(6) 0.019(4) -0.031(4) -0.013(4)

loop_
_atom_type_symbol
_atom_type_description
_atom_type_scat_dispersion_real
_atom_type_scat_dispersion_imag
_atom_type_scat_source
C C 0.0033 0.0016 'International Tables Vol C Tables 4.2.6.8 and 6.1.1.4'
H H 0.0000 0.0000 'International Tables Vol C Tables 4.2.6.8 and 6.1.1.4'
N N 0.0061 0.0033 'International Tables Vol C Tables 4.2.6.8 and 6.1.1.4'
O O 0.0106 0.0060 'International Tables Vol C Tables 4.2.6.8 and 6.1.1.4'
Cl Cl 0.1484 0.1585 'International Tables Vol C Tables 4.2.6.8 and 6.1.1.4'
Cu Cu 0.3201 1.2651 'International Tables Vol C Tables 4.2.6.8 and 6.1.1.4'
Fe Fe 0.3463 0.8444 'International Tables Vol C Tables 4.2.6.8 and 6.1.1.4'

loop_
_geom_angle_atom_site_label_1
_geom_angle_atom_site_label_2
_geom_angle_atom_site_label_3
_geom_angle
N3 Cu2 N1 178.5(2)
N3 Cu2 N4 81.4(2)
N1 Cu2 N4 97.5(2)
N3 Cu2 N2 100.0(3)
N1 Cu2 N2 80.9(3)
N4 Cu2 N2 165.8(2)
N3 Cu2 Cl 89.54(16)
N1 Cu2 Cl 91.63(18)
N4 Cu2 Cl 98.64(14)
N2 Cu2 Cl 95.47(15)
C24 N1 Cu2 108.0(5)
C24 N1 H1A 103(4)
Cu2 N1 H1A 121(4)
C24 N1 H1B 105(4)
Cu2 N1 H1B 109(5)
H1A N1 H1B 110(6)
C19 N2 C23 119.6(7)
C19 N2 Cu2 127.1(5)
C23 N2 Cu2 113.1(5)
C30 N3 Cu2 108.0(4)
C30 N3 H3A 106(4)
Cu2 N3 H3A 119(4)
C30 N3 H3B 108(6)
Cu2 N3 H3B 109(6)
H3A N3 H3B 107(7)
C25 N4 C29 117.3(6)
C25 N4 Cu2 128.7(5)
C29 N4 Cu2 113.9(4)
N2 C19 C20 121.8(8)
N2 C19 H19 119.1
C20 C19 H19 119.1
C21 C20 C19 117.1(9)
C21 C20 H20 121.4
C19 C20 H20 121.4
C22 C21 C20 120.7(9)
C22 C21 H21 119.7
C20 C21 H21 119.7
C21 C22 C23 120.1(10)
C21 C22 H22 119.9
C23 C22 H22 119.9
N2 C23 C22 120.5(8)
N2 C23 C24 115.3(7)
C22 C23 C24 124.1(8)
N1 C24 C23 108.3(6)
N1 C24 H24B 110.0
C23 C24 H24B 110.0
N1 C24 H24A 110.0
C23 C24 H24A 110.0
H24B C24 H24A 108.4
N4 C25 C26 122.7(7)
N4 C25 H25 118.6
C26 C25 H25 118.6
C27 C26 C25 119.5(7)
C27 C26 H26 120.2
C25 C26 H26 120.2
C26 C27 C28 118.8(7)
C26 C27 H27 120.6
C28 C27 H27 120.6
C27 C28 C29 119.6(7)
C27 C28 H28 120.2
C29 C28 H28 120.2
N4 C29 C28 121.9(6)
N4 C29 C30 114.5(6)
C28 C29 C30 123.5(6)
N3 C30 C29 109.0(5)
N3 C30 H30B 109.9
C29 C30 H30B 109.9
N3 C30 H30A 109.9
C29 C30 H30A 109.9
H30B C30 H30A 108.3
N5 Cu1 N6 83.6(3)
N5 Cu1 N8 96.8(2)
N6 Cu1 N8 175.9(2)
N5 Cu1 N7 165.4(2)
N6 Cu1 N7 98.1(3)
N8 Cu1 N7 80.5(2)
N5 Cu1 Cl 93.24(15)
N6 Cu1 Cl 92.02(18)
N8 Cu1 Cl 92.07(16)
N7 Cu1 Cl 101.15(14)
C7 N5 C11 118.4(6)
C7 N5 Cu1 128.7(5)
C11 N5 Cu1 112.8(5)
C12 N6 Cu1 107.9(5)
C12 N6 H6A 104(5)
Cu1 N6 H6A 118(5)
C12 N6 H6B 109(4)
Cu1 N6 H6B 103(4)
H6A N6 H6B 115(7)
C17 N7 C13 118.5(6)
C17 N7 Cu1 113.4(4)
C13 N7 Cu1 127.9(5)
C18 N8 Cu1 108.8(4)
C18 N8 H8A 114(4)
Cu1 N8 H8A 106(4)
C18 N8 H8B 117(4)
Cu1 N8 H8B 113(4)
H8A N8 H8B 97(5)
N5 C7 C8 123.0(8)
N5 C7 H7 118.5
C8 C7 H7 118.5
C9 C8 C7 115.9(9)
C9 C8 H8 122.0
C7 C8 H8 122.0
C10 C9 C8 121.0(8)
C10 C9 H9 119.5
C8 C9 H9 119.5
C11 C10 C9 119.7(9)
C11 C10 H10 120.2
C9 C10 H10 120.2
C10 C11 N5 121.9(8)
C10 C11 C12 122.6(9)
N5 C11 C12 115.4(6)
N6 C12 C11 110.9(6)
N6 C12 H12A 109.5
C11 C12 H12A 109.5
N6 C12 H12B 109.5
C11 C12 H12B 109.5
H12A C12 H12B 108.1
N7 C13 C14 121.4(8)
N7 C13 H13 119.3
C14 C13 H13 119.3
C15 C14 C13 118.3(8)
C15 C14 H14 120.8
C13 C14 H14 120.8
C14 C15 C16 121.8(8)
C14 C15 H15 119.1
C16 C15 H15 119.1
C15 C16 C17 117.2(8)
C15 C16 H16 121.4
C17 C16 H16 121.4
N7 C17 C16 122.6(7)
N7 C17 C18 115.0(6)
C16 C17 C18 122.4(7)
N8 C18 C17 108.1(5)
N8 C18 H18A 110.1
C17 C18 H18A 110.1
N8 C18 H18B 110.1
C17 C18 H18B 110.1
H18A C18 H18B 108.4
O12 Fe O7 162.13(19)
O12 Fe O3 102.05(18)
O7 Fe O3 91.71(18)
O12 Fe O8 88.61(18)
O7 Fe O8 79.65(18)
O3 Fe O8 166.57(17)
O12 Fe O11 80.18(17)
O7 Fe O11 87.67(17)
O3 Fe O11 93.77(17)
O8 Fe O11 96.11(17)
O12 Fe O4 92.62(18)
O7 Fe O4 100.95(17)
O3 Fe O4 80.43(17)
O8 Fe O4 91.06(17)
O11 Fe O4 169.68(17)
C1 O3 Fe 116.4(4)
C2 O4 Fe 115.6(4)
C3 O7 Fe 116.4(4)
C4 O8 Fe 114.6(4)
C5 O11 Fe 114.1(4)
C6 O12 Fe 115.8(4)
O1 C1 O3 126.8(6)
O1 C1 C2 119.7(6)
O3 C1 C2 113.5(6)
O2 C2 O4 126.7(6)
O2 C2 C1 119.3(6)
O4 C2 C1 113.9(6)
O5 C3 O7 126.5(7)
O5 C3 C4 120.2(7)
O7 C3 C4 113.3(6)
O6 C4 O8 123.9(6)
O6 C4 C3 121.2(7)
O8 C4 C3 114.9(7)
O9 C5 O11 125.0(6)
O9 C5 C6 120.6(7)
O11 C5 C6 114.4(6)
O10 C6 O12 125.3(6)
O10 C6 C5 121.1(7)
O12 C6 C5 113.5(6)
Cu1 Cl Cu2 174.11(8)
H1W O1W H2W 103.8

loop_
_geom_bond_atom_site_label_1
_geom_bond_atom_site_label_2
_geom_bond_distance
Cu2 N3 1.988(6)
Cu2 N1 2.000(6)
Cu2 N4 2.006(5)
Cu2 N2 2.008(6)
Cu2 Cl 2.6695(17)
N1 C24 1.468(9)
N1 H1A 0.93(6)
N1 H1B 0.89(7)
N2 C19 1.349(8)
N2 C23 1.355(9)
N3 C30 1.477(9)
N3 H3A 0.94(6)
N3 H3B 0.74(6)
N4 C25 1.342(8)
N4 C29 1.345(8)
C19 C20 1.389(10)
C19 H19 0.9300
C20 C21 1.386(13)
C20 H20 0.9300
C21 C22 1.361(12)
C21 H21 0.9300
C22 C23 1.362(10)
C22 H22 0.9300
C23 C24 1.476(10)
C24 H24B 0.9700
C24 H24A 0.9700
C25 C26 1.371(9)
C25 H25 0.9300
C26 C27 1.352(10)
C26 H26 0.9300
C27 C28 1.370(9)
C27 H27 0.9300
C28 C29 1.374(9)
C28 H28 0.9300
C29 C30 1.487(8)
C30 H30B 0.9700
C30 H30A 0.9700
Cu1 N5 1.970(6)
Cu1 N6 1.986(6)
Cu1 N8 1.990(5)
Cu1 N7 2.022(5)
Cu1 Cl 2.6443(17)
N5 C7 1.335(8)
N5 C11 1.366(9)
N6 C12 1.464(9)
N6 H6A 0.85(7)
N6 H6B 0.97(7)
N7 C17 1.339(8)
N7 C13 1.350(8)
N8 C18 1.455(8)
N8 H8A 0.85(6)
N8 H8B 0.89(6)
C7 C8 1.412(10)
C7 H7 0.9300
C8 C9 1.389(12)
C8 H8 0.9300
C9 C10 1.370(12)
C9 H9 0.9300
C10 C11 1.348(10)
C10 H10 0.9300
C11 C12 1.481(10)
C12 H12A 0.9700
C12 H12B 0.9700
C13 C14 1.387(10)
C13 H13 0.9300
C14 C15 1.357(11)
C14 H14 0.9300
C15 C16 1.360(11)
C15 H15 0.9300
C16 C17 1.388(9)
C16 H16 0.9300
C17 C18 1.478(8)
C18 H18A 0.9700
C18 H18B 0.9700
Fe O12 1.995(4)
Fe O7 1.995(4)
Fe O3 1.999(4)
Fe O8 2.000(4)
Fe O11 2.000(4)
Fe O4 2.010(4)
O1 C1 1.222(7)
O2 C2 1.225(7)
O3 C1 1.275(7)
O4 C2 1.279(7)
O5 C3 1.237(7)
O6 C4 1.239(8)
O7 C3 1.261(8)
O8 C4 1.265(7)
O9 C5 1.237(7)
O10 C6 1.241(7)
O11 C5 1.277(7)
O12 C6 1.269(8)
C1 C2 1.559(8)
C3 C4 1.521(9)
C5 C6 1.533(9)
O1W H1W 0.8779
O1W H2W 0.9521

loop_
_geom_hbond_atom_site_label_D
_geom_hbond_atom_site_label_H
_geom_hbond_atom_site_label_A
_geom_hbond_distance_DH
_geom_hbond_distance_HA
_geom_hbond_distance_DA
_geom_hbond_angle_DHA
_geom_hbond_site_symmetry_A
N3 H3A O6 0.94(6) 2.11(6) 2.991(7) 157(5) 3_575
N3 H3B O8 0.74(6) 2.25(7) 2.940(6) 156(7) .
N1 H1B O2 0.89(7) 2.11(7) 2.923(8) 153(6) .
N1 H1A O10 0.93(6) 2.50(7) 3.207(8) 133(5) 4_675
N6 H6A O1W 0.85(7) 2.25(7) 3.053(9) 159(7) 3_565
N6 H6B O1 0.97(7) 1.98(7) 2.931(7) 167(6) 1_554
C30 H30A Cl 0.97 2.98 3.499(7) 114.6 .
C25 H25 O10 0.93 2.52 3.332(8) 146.7 4_675
C26 H26 O3 0.93 2.65 3.565(8) 167.2 4_675
C28 H28 O10 0.93 2.63 3.359(8) 135.7 3_575
C24 H24A Cl 0.97 2.96 3.489(7) 115.6 .
C10 H10 O6 0.93 2.28 3.023(10) 136.5 2_544
N8 H8A O11 0.85(6) 2.29(6) 3.010(6) 142(5) 1_554
N8 H8B O9 0.89(6) 2.14(6) 2.971(7) 157(5) 3_575
C14 H14 O7 0.93 2.57 3.324(9) 138.0 4_575
O1W H1W O1 0.88 2.17 2.971(8) 150.7 .
O1W H2W O5 0.95 2.43 2.993(8) 117.4 2_545

loop_
_geom_torsion_atom_site_label_1
_geom_torsion_atom_site_label_2
_geom_torsion_atom_site_label_3
_geom_torsion_atom_site_label_4
_geom_torsion
C23 N2 C19 C20 -2.8(9)
Cu2 N2 C19 C20 -179.5(5)
N2 C19 C20 C21 0.8(11)
C19 C20 C21 C22 0.6(12)
C20 C21 C22 C23 0.0(13)
C19 N2 C23 C22 3.5(10)
Cu2 N2 C23 C22 -179.4(5)
C19 N2 C23 C24 -178.7(6)
Cu2 N2 C23 C24 -1.6(7)
C21 C22 C23 N2 -2.1(12)
C21 C22 C23 C24 -179.7(8)
Cu2 N1 C24 C23 -40.0(6)
N2 C23 C24 N1 27.7(8)
C22 C23 C24 N1 -154.6(7)
C29 N4 C25 C26 -0.7(9)
Cu2 N4 C25 C26 -177.8(5)
N4 C25 C26 C27 1.0(12)
C25 C26 C27 C28 -1.2(12)
C26 C27 C28 C29 1.2(11)
C25 N4 C29 C28 0.7(9)
Cu2 N4 C29 C28 178.2(5)
C25 N4 C29 C30 -179.6(5)
Cu2 N4 C29 C30 -2.1(7)
C27 C28 C29 N4 -0.9(10)
C27 C28 C29 C30 179.4(7)
Cu2 N3 C30 C29 -38.7(6)
N4 C29 C30 N3 27.1(7)
C28 C29 C30 N3 -153.2(6)
C11 N5 C7 C8 -2.3(9)
Cu1 N5 C7 C8 175.6(5)
N5 C7 C8 C9 1.2(10)
C7 C8 C9 C10 0.8(11)
C8 C9 C10 C11 -1.5(12)
C9 C10 C11 N5 0.4(11)
C9 C10 C11 C12 -176.8(7)
C7 N5 C11 C10 1.4(9)
Cu1 N5 C11 C10 -176.7(5)
C7 N5 C11 C12 178.9(6)
Cu1 N5 C11 C12 0.7(7)
Cu1 N6 C12 C11 -32.2(7)
C10 C11 C12 N6 -161.2(6)
N5 C11 C12 N6 21.4(8)
C17 N7 C13 C14 0.7(9)
Cu1 N7 C13 C14 -173.7(5)
N7 C13 C14 C15 -0.3(12)
C13 C14 C15 C16 0.5(13)
C14 C15 C16 C17 -1.1(13)
C13 N7 C17 C16 -1.4(9)
Cu1 N7 C17 C16 173.8(5)
C13 N7 C17 C18 179.4(5)
Cu1 N7 C17 C18 -5.4(7)
C15 C16 C17 N7 1.6(11)
C15 C16 C17 C18 -179.2(7)
Cu1 N8 C18 C17 -40.8(6)
N7 C17 C18 N8 30.5(7)
C16 C17 C18 N8 -148.8(6)
Fe O3 C1 O1 177.7(5)
Fe O3 C1 C2 -2.9(6)
Fe O4 C2 O2 178.0(5)
Fe O4 C2 C1 -3.3(6)
O1 C1 C2 O2 2.4(9)
O3 C1 C2 O2 -177.1(5)
O1 C1 C2 O4 -176.4(6)
O3 C1 C2 O4 4.2(7)
Fe O7 C3 O5 -179.1(6)
Fe O7 C3 C4 1.7(7)
Fe O8 C4 O6 -165.6(5)
Fe O8 C4 C3 12.2(7)
O5 C3 C4 O6 -10.7(10)
O7 C3 C4 O6 168.5(6)
O5 C3 C4 O8 171.4(6)
O7 C3 C4 O8 -9.4(8)
Fe O11 C5 O9 -164.4(5)
Fe O11 C5 C6 15.1(7)
Fe O12 C6 O10 177.9(5)
Fe O12 C6 C5 -2.2(7)
O9 C5 C6 O10 -9.3(10)
O11 C5 C6 O10 171.1(6)
O9 C5 C6 O12 170.8(6)
O11 C5 C6 O12 -8.8(8)
